data_4027437
loop_
_publ_author_name
'Alexander J. Cresswell'
'Stephen G. Davies'
'James A. Lee'
'Melloney J. Morris'
'Paul M. Roberts'
'James E. Thomson'

_publ_contact_author 'Stephen G. Davies'
_publ_contact_author_email steve.davies@chem.ox.ac.uk
_publ_contact_author_fax '+44 1865 275633'
_publ_contact_author_phone '+44 1865 275695'
_publ_section_title
;
 Diastereodivergent Hydroxyfluorination of Cyclic and Acyclic Allylic
 Amines: Synthesis of 4-Deoxy-4-fluorophytosphingosines
;
_journal_name_full 'Journal of Organic Chemistry'
_journal_page_first 7262
_journal_page_last 7281
_journal_paper_doi 10.1021/jo301056r
_journal_volume 77
_journal_year 2012
_chemical_formula_moiety 'C19 H21 N1 O1'
_chemical_formula_sum 'C19 H21 N O'
_chemical_formula_weight 279.38
_space_group_IT_number 14
_symmetry_cell_setting monoclinic
_symmetry_space_group_name_Hall '-P 2yn'
_symmetry_space_group_name_H-M 'P 1 21/n 1'
_atom_sites_solution_hydrogens geom
_atom_sites_solution_primary direct
_cell_angle_alpha 90
_cell_angle_beta 101.7525(10)
_cell_angle_gamma 90
_cell_formula_units_Z 4
_cell_length_a 6.08560(10)
_cell_length_b 17.5630(4)
_cell_length_c 14.1524(3)
_cell_measurement_reflns_used 3312
_cell_measurement_temperature 150
_cell_measurement_theta_max 27
_cell_measurement_theta_min 5
_cell_volume 1480.92(5)
_computing_cell_refinement 'DENZO/SCALEPACK (Otwinowski & Minor, 1997)'
_computing_data_collection 'COLLECT (Nonius, 1997-2001).'
_computing_data_reduction 'DENZO/SCALEPACK (Otwinowski & Minor, 1997)'
_computing_molecular_graphics 'CAMERON (Watkin et al., 1996)'
_computing_publication_material 'CRYSTALS (Betteridge et al., 2003)'
_computing_structure_refinement 'CRYSTALS (Betteridge et al., 2003)'
_computing_structure_solution 'SIR92 (Altomare et al., 1994)'
_diffrn_ambient_temperature 150
_diffrn_measured_fraction_theta_full 0.991
_diffrn_measured_fraction_theta_max 0.988
_diffrn_measurement_device 'Nonius KappaCCD'
_diffrn_measurement_device_type Area
_diffrn_measurement_method \w
_diffrn_radiation_monochromator graphite
_diffrn_radiation_type 'Mo K\a'
_diffrn_radiation_wavelength 0.71073
_diffrn_reflns_av_R_equivalents 0.017
_diffrn_reflns_limit_h_max 7
_diffrn_reflns_limit_h_min -7
_diffrn_reflns_limit_k_max 22
_diffrn_reflns_limit_k_min -22
_diffrn_reflns_limit_l_max 18
_diffrn_reflns_limit_l_min -18
_diffrn_reflns_number 6558
_diffrn_reflns_theta_full 26.368
_diffrn_reflns_theta_max 27.466
_diffrn_reflns_theta_min 5.137
_diffrn_standards_number 0
_exptl_absorpt_coefficient_mu 0.077
_exptl_absorpt_correction_T_max 1.00
_exptl_absorpt_correction_T_min 1.00
_exptl_absorpt_correction_type multi-scan
_exptl_absorpt_process_details 'DENZO/SCALEPACK (Otwinowski & Minor, 1997)'
_exptl_crystal_colour colourless
_exptl_crystal_density_diffrn 1.253
_exptl_crystal_description block
_exptl_crystal_F_000 600
_exptl_crystal_size_max 0.23
_exptl_crystal_size_mid 0.19
_exptl_crystal_size_min 0.16
_refine_diff_density_max 0.23
_refine_diff_density_min -0.19
_refine_ls_extinction_method none
_refine_ls_goodness_of_fit_ref 1.0000
_refine_ls_hydrogen_treatment constr
_refine_ls_matrix_type full
_refine_ls_number_parameters 190
_refine_ls_number_reflns 2637
_refine_ls_number_restraints 0
_refine_ls_R_factor_all 0.0413
_refine_ls_R_factor_gt 0.0356
_refine_ls_shift/su_max 0.000394
_refine_ls_structure_factor_coef Fsqd
_refine_ls_weighting_details
;
Method= Modified Sheldrick
w=1/[\s^2^(F^2^) + ( 0.03P)^2^ + 0.63P]
,where P=(max(Fo^2^,0) + 2Fc^2^)/3
;
_refine_ls_weighting_scheme calc
_refine_ls_wR_factor_all 0.0827
_refine_ls_wR_factor_gt 0.0805
_refine_ls_wR_factor_ref 0.0827
_reflns_limit_h_max 7
_reflns_limit_h_min -7
_reflns_limit_k_max 22
_reflns_limit_k_min 0
_reflns_limit_l_max 18
_reflns_limit_l_min 0
_reflns_number_gt 2337
_reflns_number_total 3351
_reflns_threshold_expression I>2.0\s(I)
_oxford_diffrn_Wilson_B_factor 2.06
_oxford_diffrn_Wilson_scale 1.06
_oxford_refine_ls_r_factor_ref 0.0413
_oxford_refine_ls_scale 1.071(4)
_oxford_reflns_number_all 2637
_oxford_reflns_threshold_expression_ref I>-3.0\s(I)
_cod_data_source_file jo301056r_si_001_06.cif
_cod_data_source_block 28
_cod_original_formula_sum 'C19 H21 N1 O1'
_cod_database_code 4027437

loop_
_symmetry_equiv_pos_as_xyz
x,y,z
-x,-y,-z
-x+1/2,y+1/2,-z+1/2
x+1/2,-y+1/2,z+1/2

loop_
_atom_site_label
_atom_site_type_symbol
_atom_site_fract_x
_atom_site_fract_y
_atom_site_fract_z
_atom_site_U_iso_or_equiv
_atom_site_occupancy
_atom_site_adp_type
_atom_site_refinement_flags_posn
O1 O 0.43212(14) 0.64540(5) 0.74962(6) 0.0263 1.0000 Uani .
C2 C 0.59161(19) 0.58435(7) 0.75932(8) 0.0200 1.0000 Uani .
C3 C 0.64399(19) 0.55291(7) 0.86318(8) 0.0215 1.0000 Uani .
C4 C 0.8135(2) 0.61143(7) 0.91995(9) 0.0249 1.0000 Uani .
C5 C 0.8975(2) 0.65992(7) 0.84314(9) 0.0245 1.0000 Uani .
C6 C 0.81468(19) 0.61990(6) 0.74623(8) 0.0199 1.0000 Uani .
N7 N 0.98413(16) 0.56613(5) 0.72397(7) 0.0198 1.0000 Uani .
C8 C 1.07027(19) 0.51013(7) 0.79975(8) 0.0213 1.0000 Uani .
C9 C 0.9137(2) 0.45085(7) 0.82782(8) 0.0209 1.0000 Uani .
C10 C 0.72442(19) 0.47130(7) 0.86457(8) 0.0217 1.0000 Uani .
C11 C 0.6031(2) 0.41368(8) 0.89870(9) 0.0294 1.0000 Uani .
C12 C 0.6654(2) 0.33751(8) 0.89655(10) 0.0370 1.0000 Uani .
C13 C 0.8499(3) 0.31767(8) 0.85917(10) 0.0352 1.0000 Uani .
C14 C 0.9726(2) 0.37425(7) 0.82504(9) 0.0275 1.0000 Uani .
C15 C 0.9145(2) 0.52923(7) 0.62902(8) 0.0231 1.0000 Uani .
C16 C 0.8872(2) 0.58538(7) 0.54671(9) 0.0252 1.0000 Uani .
C17 C 0.6824(3) 0.59506(8) 0.48361(10) 0.0358 1.0000 Uani .
C18 C 0.6626(3) 0.64529(10) 0.40556(11) 0.0508 1.0000 Uani .
C19 C 0.8462(4) 0.68660(9) 0.39159(12) 0.0525 1.0000 Uani .
C20 C 1.0497(3) 0.67756(8) 0.45429(11) 0.0452 1.0000 Uani .
C21 C 1.0709(3) 0.62723(8) 0.53109(10) 0.0336 1.0000 Uani .
H21 H 0.5379 0.5432 0.7103 0.0217 1.0000 Uiso R
H31 H 0.5015 0.5545 0.8861 0.0249 1.0000 Uiso R
H41 H 0.7376 0.6452 0.9616 0.0296 1.0000 Uiso R
H42 H 0.9409 0.5841 0.9622 0.0299 1.0000 Uiso R
H51 H 0.8304 0.7124 0.8403 0.0297 1.0000 Uiso R
H52 H 1.0610 0.6644 0.8571 0.0303 1.0000 Uiso R
H61 H 0.7815 0.6586 0.6925 0.0239 1.0000 Uiso R
H81 H 1.1359 0.5399 0.8585 0.0245 1.0000 Uiso R
H82 H 1.1950 0.4827 0.7776 0.0255 1.0000 Uiso R
H111 H 0.4711 0.4276 0.9250 0.0336 1.0000 Uiso R
H121 H 0.5790 0.2971 0.9210 0.0425 1.0000 Uiso R
H131 H 0.8949 0.2648 0.8572 0.0411 1.0000 Uiso R
H141 H 1.1027 0.3606 0.7993 0.0309 1.0000 Uiso R
H151 H 1.0376 0.4928 0.6229 0.0285 1.0000 Uiso R
H152 H 0.7681 0.5002 0.6246 0.0266 1.0000 Uiso R
H171 H 0.5530 0.5674 0.4946 0.0435 1.0000 Uiso R
H181 H 0.5194 0.6497 0.3619 0.0606 1.0000 Uiso R
H191 H 0.8276 0.7210 0.3375 0.0656 1.0000 Uiso R
H201 H 1.1799 0.7067 0.4431 0.0583 1.0000 Uiso R
H211 H 1.2211 0.6217 0.5745 0.0447 1.0000 Uiso R
H11 H 0.2946 0.6230 0.7415 0.0413 1.0000 Uiso R

loop_
_atom_site_aniso_label
_atom_site_aniso_U_11
_atom_site_aniso_U_22
_atom_site_aniso_U_33
_atom_site_aniso_U_23
_atom_site_aniso_U_13
_atom_site_aniso_U_12
O1 0.0202(4) 0.0253(5) 0.0345(5) 0.0014(4) 0.0078(4) 0.0044(3)
C2 0.0182(6) 0.0209(6) 0.0214(6) -0.0002(5) 0.0050(5) 0.0020(5)
C3 0.0169(6) 0.0282(6) 0.0209(6) 0.0000(5) 0.0071(5) -0.0019(5)
C4 0.0241(6) 0.0292(6) 0.0219(6) -0.0045(5) 0.0059(5) -0.0014(5)
C5 0.0240(6) 0.0230(6) 0.0281(7) -0.0053(5) 0.0092(5) -0.0037(5)
C6 0.0212(6) 0.0178(6) 0.0224(6) 0.0000(5) 0.0086(5) 0.0010(5)
N7 0.0197(5) 0.0205(5) 0.0205(5) 0.0010(4) 0.0075(4) 0.0010(4)
C8 0.0188(6) 0.0234(6) 0.0222(6) 0.0018(5) 0.0055(5) 0.0014(5)
C9 0.0222(6) 0.0231(6) 0.0160(5) 0.0009(5) 0.0005(5) -0.0024(5)
C10 0.0206(6) 0.0262(6) 0.0168(6) 0.0020(5) 0.0003(5) -0.0040(5)
C11 0.0256(7) 0.0357(7) 0.0255(7) 0.0072(5) 0.0024(5) -0.0078(6)
C12 0.0383(8) 0.0315(7) 0.0375(8) 0.0106(6) -0.0005(6) -0.0136(6)
C13 0.0443(8) 0.0219(7) 0.0350(7) 0.0013(6) -0.0027(6) -0.0057(6)
C14 0.0327(7) 0.0250(6) 0.0230(6) -0.0022(5) 0.0015(5) -0.0004(5)
C15 0.0273(6) 0.0221(6) 0.0217(6) -0.0014(5) 0.0094(5) 0.0009(5)
C16 0.0355(7) 0.0225(6) 0.0206(6) -0.0019(5) 0.0130(5) 0.0057(5)
C17 0.0391(8) 0.0396(8) 0.0304(7) 0.0027(6) 0.0110(6) 0.0139(6)
C18 0.0679(11) 0.0545(10) 0.0308(8) 0.0087(7) 0.0119(8) 0.0361(9)
C19 0.0989(15) 0.0337(8) 0.0352(8) 0.0127(7) 0.0380(10) 0.0291(9)
C20 0.0780(12) 0.0291(8) 0.0388(8) 0.0024(6) 0.0359(9) 0.0025(8)
C21 0.0461(8) 0.0310(7) 0.0290(7) -0.0017(6) 0.0200(6) -0.0018(6)

loop_
_atom_type_symbol
_atom_type_scat_dispersion_real
_atom_type_scat_dispersion_imag
_atom_type_scat_Cromer_Mann_a1
_atom_type_scat_Cromer_Mann_b1
_atom_type_scat_Cromer_Mann_a2
_atom_type_scat_Cromer_Mann_b2
_atom_type_scat_Cromer_Mann_a3
_atom_type_scat_Cromer_Mann_b3
_atom_type_scat_Cromer_Mann_a4
_atom_type_scat_Cromer_Mann_b4
_atom_type_scat_Cromer_Mann_c
_atom_type_scat_source
C 0.0033 0.0016 2.3100 20.8439 1.0200 10.2075 1.5886 0.5687 0.8650 51.6512 0.2156 'International Tables Vol C 4.2.6.8 and 6.1.1.4'
H 0.0000 0.0000 0.4930 10.5109 0.3229 26.1257 0.1402 3.1424 0.0408 57.7998 0.0030 'International Tables Vol C 4.2.6.8 and 6.1.1.4'
F 0.0171 0.0103 3.5392 10.2825 2.6412 4.2944 1.5170 0.2615 1.0243 26.1476 0.2776 'International Tables Vol C 4.2.6.8 and 6.1.1.4'
N 0.0061 0.0033 12.2126 0.0057 3.1322 9.8933 2.0125 28.9975 1.1663 0.5826 -11.5290 'International Tables Vol C 4.2.6.8 and 6.1.1.4'
O 0.0106 0.0060 3.0485 13.2771 2.2868 5.7011 1.5463 0.3239 0.8670 32.9089 0.2508 'International Tables Vol C 4.2.6.8 and 6.1.1.4'

loop_
_geom_angle_atom_site_label_1
_geom_angle_atom_site_label_2
_geom_angle_atom_site_label_3
_geom_angle
_geom_angle_publ_flag
C2 O1 H11 106.0 no
O1 C2 C3 111.32(9) yes
O1 C2 C6 106.35(9) yes
C3 C2 C6 104.12(9) yes
O1 C2 H21 110.6 no
C3 C2 H21 111.9 no
C6 C2 H21 112.2 no
C2 C3 C4 104.00(9) yes
C2 C3 C10 110.80(9) yes
C4 C3 C10 116.08(10) yes
C2 C3 H31 106.2 no
C4 C3 H31 110.3 no
C10 C3 H31 109.0 no
C3 C4 C5 106.23(9) yes
C3 C4 H41 110.8 no
C5 C4 H41 110.0 no
C3 C4 H42 110.1 no
C5 C4 H42 110.9 no
H41 C4 H42 108.8 no
C4 C5 C6 106.31(9) yes
C4 C5 H51 110.0 no
C6 C5 H51 109.2 no
C4 C5 H52 111.7 no
C6 C5 H52 110.7 no
H51 C5 H52 108.8 no
C2 C6 C5 102.46(9) yes
C2 C6 N7 115.91(9) yes
C5 C6 N7 111.54(10) yes
C2 C6 H61 108.5 no
C5 C6 H61 110.1 no
N7 C6 H61 108.1 no
C6 N7 C8 115.60(9) yes
C6 N7 C15 113.04(9) yes
C8 N7 C15 111.36(9) yes
N7 C8 C9 120.01(10) yes
N7 C8 H81 106.3 no
C9 C8 H81 108.0 no
N7 C8 H82 105.9 no
C9 C8 H82 107.9 no
H81 C8 H82 108.3 no
C8 C9 C10 121.85(10) yes
C8 C9 C14 118.40(11) yes
C10 C9 C14 119.48(11) yes
C3 C10 C9 121.68(10) yes
C3 C10 C11 119.91(11) yes
C9 C10 C11 118.33(11) yes
C10 C11 C12 121.56(13) yes
C10 C11 H111 118.8 no
C12 C11 H111 119.6 no
C11 C12 C13 119.84(12) yes
C11 C12 H121 121.1 no
C13 C12 H121 119.1 no
C12 C13 C14 119.36(13) yes
C12 C13 H131 120.6 no
C14 C13 H131 120.0 no
C9 C14 C13 121.42(13) yes
C9 C14 H141 119.0 no
C13 C14 H141 119.6 no
N7 C15 C16 112.47(10) yes
N7 C15 H151 106.1 no
C16 C15 H151 108.5 no
N7 C15 H152 111.2 no
C16 C15 H152 108.9 no
H151 C15 H152 109.6 no
C15 C16 C17 121.31(12) yes
C15 C16 C21 120.12(12) yes
C17 C16 C21 118.54(12) yes
C16 C17 C18 120.44(15) yes
C16 C17 H171 119.4 no
C18 C17 H171 120.2 no
C17 C18 C19 120.17(16) yes
C17 C18 H181 118.5 no
C19 C18 H181 121.3 no
C18 C19 C20 119.66(14) yes
C18 C19 H191 118.4 no
C20 C19 H191 121.9 no
C19 C20 C21 120.42(16) yes
C19 C20 H201 119.0 no
C21 C20 H201 120.6 no
C16 C21 C20 120.75(15) yes
C16 C21 H211 121.0 no
C20 C21 H211 118.2 no

loop_
_geom_bond_atom_site_label_1
_geom_bond_atom_site_label_2
_geom_bond_distance
_geom_bond_publ_flag
O1 C2 1.4340(14) yes
O1 H11 0.910 no
C2 C3 1.5415(16) yes
C2 C6 1.5393(16) yes
C2 H21 1.010 no
C3 C4 1.5583(16) yes
C3 C10 1.5133(17) yes
C3 H31 0.986 no
C4 C5 1.5474(17) yes
C4 H41 1.012 no
C4 H42 1.000 no
C5 C6 1.5322(16) yes
C5 H51 1.005 no
C5 H52 0.977 no
C6 N7 1.4788(15) yes
C6 H61 1.009 no
N7 C8 1.4709(15) yes
N7 C15 1.4742(15) yes
C8 C9 1.5176(16) yes
C8 H81 0.995 no
C8 H82 1.002 no
C9 C10 1.4039(17) yes
C9 C14 1.3949(17) yes
C10 C11 1.3958(17) yes
C11 C12 1.392(2) yes
C11 H111 0.983 no
C12 C13 1.380(2) yes
C12 H121 0.987 no
C13 C14 1.3876(19) yes
C13 H131 0.970 no
C14 H141 0.967 no
C15 C16 1.5093(16) yes
C15 H151 1.002 no
C15 H152 1.017 no
C16 C17 1.3880(19) yes
C16 C21 1.3926(19) yes
C17 C18 1.400(2) yes
C17 H171 0.965 no
C18 C19 1.380(3) yes
C18 H181 0.963 no
C19 C20 1.378(3) yes
C19 H191 0.963 no
C20 C21 1.387(2) yes
C20 H201 0.983 no
C21 H211 0.997 no

loop_
_geom_hbond_atom_site_label_D
_geom_hbond_atom_site_label_H
_geom_hbond_atom_site_label_A
_geom_hbond_site_symmetry_A
_geom_hbond_angle_DHA
_geom_hbond_distance_DH
_geom_hbond_distance_HA
_geom_hbond_distance_DA
_geom_hbond_publ_flag
C21 H211 O1 1_655 142 1.00 2.58 3.4248(19) yes
O1 H11 N7 1_455 177 0.91 2.11 3.0165(19) yes
